data_4079658
loop_
_publ_author_name
'Banerjee, Dipshikha'
'Buzas, Andrea K.'
'Besnard, C\'eline'
'K\"undig, E. Peter'

_publ_section_title
;
 Chiral N-Heterocyclic Carbene Gold Complexes: Synthesis, Properties, and
 Application in Asymmetric Catalysis
;
_journal_issue 23
_journal_name_full Organometallics
_journal_page_first 8348
_journal_paper_doi 10.1021/om300917m
_journal_volume 31
_journal_year 2012
_chemical_absolute_configuration ad
_chemical_formula_moiety 'C27 H36 Au Cl N2 O2'
_chemical_formula_sum 'C27 H36 Au Cl N2 O2'
_chemical_formula_weight 652.99
_chemical_name_systematic
;
 ? 
;
_space_group_crystal_system tetragonal
_space_group_IT_number 96
_space_group_name_Hall 'P 4nw 2abw'
_space_group_name_H-M_alt 'P 43 21 2'
_symmetry_space_group_name_Hall 'P 4nw 2abw'
_symmetry_space_group_name_H-M 'P 43 21 2'
_atom_sites_solution_hydrogens geom
_atom_sites_solution_primary direct
_atom_sites_solution_secondary difmap
_audit_creation_date 2012-06-08
_audit_creation_method
;
  Olex2 1.2-beta
  (compiled May  9 2012 12:37:22, GUI svn.r4230)
;
_cell_angle_alpha 90.00
_cell_angle_beta 90.00
_cell_angle_gamma 90.00
_cell_formula_units_Z 16
_cell_length_a 16.1135(6)
_cell_length_b 16.1135(6)
_cell_length_c 42.1276(11)
_cell_measurement_reflns_used 12237
_cell_measurement_temperature 180(2)
_cell_measurement_theta_max 75.0382
_cell_measurement_theta_min 2.7400
_cell_volume 10938.2(6)
_computing_cell_refinement
;
CrysAlisPro, Agilent Technologies,
Version 1.171.35.11 (release 16-05-2011 CrysAlis171 .NET)
(compiled May 16 2011,17:55:39)
;
_computing_data_collection
;
CrysAlisPro, Agilent Technologies,
Version 1.171.35.11 (release 16-05-2011 CrysAlis171 .NET)
(compiled May 16 2011,17:55:39)
;
_computing_data_reduction
;
CrysAlisPro, Agilent Technologies,
Version 1.171.35.11 (release 16-05-2011 CrysAlis171 .NET)
(compiled May 16 2011,17:55:39)
;
_computing_molecular_graphics
;
O. V. Dolomanov, L. J. Bourhis, R. J. Gildea, J. A. K. Howard and H. Puschmann,
OLEX2: a complete structure solution, refinement and analysis program.
J. Appl. Cryst. (2009). 42, 339-341.
;
_computing_publication_material
;
O. V. Dolomanov, L. J. Bourhis, R. J. Gildea, J. A. K. Howard and H. Puschmann,
OLEX2: a complete structure solution, refinement and analysis program.
J. Appl. Cryst. (2009). 42, 339-341.
;
_computing_structure_refinement
;
SHELXL, G.M. Sheldrick, Acta Cryst.
(2008). A64, 112-122
;
_computing_structure_solution
;
XS, G.M. Sheldrick, Acta Cryst.
(2008). A64, 112-122
;
_diffrn_ambient_temperature 180.15
_diffrn_detector_area_resol_mean 10.4679
_diffrn_measured_fraction_theta_full 1.000
_diffrn_measured_fraction_theta_max 0.974
_diffrn_measurement_details
;
  1 omega  -43.00   33.00   0.8000    4.0000
omega____ theta____ kappa____ phi______ frames
    -      -39.8966   57.0000   30.0000 95

  2 omega  -48.00   33.60   0.8000    4.0000
omega____ theta____ kappa____ phi______ frames
    -      -39.8966   38.0000  150.0000 102

  3 omega  -66.00  -26.80   0.8000    4.0000
omega____ theta____ kappa____ phi______ frames
    -      -39.8966  -38.0000  -60.0000 49

  4 omega   91.00  126.20   0.8000    4.0000
omega____ theta____ kappa____ phi______ frames
    -       39.8966  178.0000 -150.0000 44

  5 omega   83.00  121.40   0.8000   20.0000
omega____ theta____ kappa____ phi______ frames
    -      108.5399   45.0000  -30.0000 48

  6 omega   34.00   61.20   0.8000   20.0000
omega____ theta____ kappa____ phi______ frames
    -      108.5399  -45.0000 -150.0000 34

  7 omega  108.00  172.00   0.8000   20.0000
omega____ theta____ kappa____ phi______ frames
    -      108.5399   87.0000   85.0000 80

  8 omega   49.00   82.60   0.8000   20.0000
omega____ theta____ kappa____ phi______ frames
    -      108.5399  -30.0000 -150.0000 42

  9 omega   31.00   90.20   0.8000   20.0000
omega____ theta____ kappa____ phi______ frames
    -      108.5399  -30.0000   60.0000 74

 10 omega  102.00  178.00   0.8000   20.0000
omega____ theta____ kappa____ phi______ frames
    -      108.5399  125.0000 -180.0000 95

 11 omega   96.00  178.40   0.8000   20.0000
omega____ theta____ kappa____ phi______ frames
    -      108.5399  125.0000  -60.0000 103

 12 omega   57.00  123.40   0.8000   20.0000
omega____ theta____ kappa____ phi______ frames
    -      108.5399  -61.0000   30.0000 83
;
_diffrn_measurement_device_type 'SuperNova, Dual, Cu at zero, Atlas'
_diffrn_measurement_method '\w scans'
_diffrn_orient_matrix_UB_11 0.0395091000
_diffrn_orient_matrix_UB_12 0.0421572000
_diffrn_orient_matrix_UB_13 0.0290673000
_diffrn_orient_matrix_UB_21 -0.0152070000
_diffrn_orient_matrix_UB_22 0.0855991000
_diffrn_orient_matrix_UB_23 -0.0152726000
_diffrn_orient_matrix_UB_31 -0.0855718000
_diffrn_orient_matrix_UB_32 0.0046412000
_diffrn_orient_matrix_UB_33 0.0162754000
_diffrn_radiation_monochromator mirror
_diffrn_radiation_type 'Cu K\a'
_diffrn_radiation_wavelength 1.5418
_diffrn_reflns_av_R_equivalents 0.0657
_diffrn_reflns_av_unetI/netI 0.0507
_diffrn_reflns_limit_h_max 14
_diffrn_reflns_limit_h_min -19
_diffrn_reflns_limit_k_max 19
_diffrn_reflns_limit_k_min -19
_diffrn_reflns_limit_l_max 51
_diffrn_reflns_limit_l_min -51
_diffrn_reflns_number 43581
_diffrn_reflns_theta_full 68.50
_diffrn_reflns_theta_max 75.22
_diffrn_reflns_theta_min 2.94
_diffrn_source 'SuperNova (Cu) X-ray Source'
_exptl_absorpt_coefficient_mu 11.197
_exptl_absorpt_correction_T_max 0.742
_exptl_absorpt_correction_T_min 0.455
_exptl_absorpt_correction_type analytical
_exptl_absorpt_process_details
;
CrysAlisPro, Agilent Technologies,
Version 1.171.35.11 (release 16-05-2011 CrysAlis171 .NET)
(compiled May 16 2011,17:55:39)
Analytical numeric absorption correction using a multifaceted crystal
            model based on expressions derived by R.C. Clark & J.S. Reid.
(Clark, R. C. & Reid, J. S. (1995). Acta Cryst. A51, 887-897)
;
_exptl_crystal_colour 'yellowish orange'
_exptl_crystal_colour_modifier yellowish
_exptl_crystal_colour_primary orange
_exptl_crystal_density_diffrn 1.586
_exptl_crystal_density_method 'not measured'
_exptl_crystal_description block
_exptl_crystal_F_000 5184
_exptl_crystal_size_max 0.1039
_exptl_crystal_size_mid 0.0729
_exptl_crystal_size_min 0.0374
_refine_diff_density_max 1.406
_refine_diff_density_min -1.348
_refine_diff_density_rms 0.141
_refine_ls_abs_structure_details 'Flack H D (1983), Acta Cryst. A39, 876-881'
_refine_ls_abs_structure_Flack -0.03(2)
_refine_ls_extinction_method none
_refine_ls_goodness_of_fit_ref 1.059
_refine_ls_hydrogen_treatment constr
_refine_ls_matrix_type full
_refine_ls_number_parameters 612
_refine_ls_number_reflns 10938
_refine_ls_number_restraints 0
_refine_ls_restrained_S_all 1.059
_refine_ls_R_factor_all 0.0548
_refine_ls_R_factor_gt 0.0486
_refine_ls_shift/su_max 0.001
_refine_ls_shift/su_mean 0.000
_refine_ls_structure_factor_coef Fsqd
_refine_ls_weighting_details 'calc w=1/[\s^2^(Fo^2^)+(0.0524P)^2^+64.9361P] where P=(Fo^2^+2Fc^2^)/3'
_refine_ls_weighting_scheme calc
_refine_ls_wR_factor_gt 0.1192
_refine_ls_wR_factor_ref 0.1294
_reflns_number_gt 9971
_reflns_number_total 10938
_reflns_threshold_expression >2sigma(I)
_cod_data_source_file om300917m_si_002.cif
_cod_data_source_block SS13
_cod_original_cell_volume 10938.3(7)
_cod_database_code 4079658
_chemical_oxdiff_formula 'C27 H36 Au1 Cl1 N2 O2'
_reflns_odcompleteness_completeness 99.95
_reflns_odcompleteness_iscentric 1
_reflns_odcompleteness_theta 66.97

loop_
_space_group_symop_id
_space_group_symop_operation_xyz
1 'x, y, z'
2 '-y+1/2, x+1/2, z+3/4'
3 '-x, -y, z+1/2'
4 'y+1/2, -x+1/2, z+1/4'
5 'x+1/2, -y+1/2, -z+1/4'
6 '-x+1/2, y+1/2, -z+3/4'
7 'y, x, -z'
8 '-y, -x, -z+1/2'

loop_
_atom_site_label
_atom_site_type_symbol
_atom_site_fract_x
_atom_site_fract_y
_atom_site_fract_z
_atom_site_U_iso_or_equiv
_atom_site_adp_type
_atom_site_occupancy
_atom_site_symmetry_multiplicity
_atom_site_calc_flag
_atom_site_refinement_flags
Au2A Au 0.24554(3) 0.39639(3) 0.419019(9) 0.03975(10) Uani 1 1 d .
Au2B Au 0.86336(2) 0.67319(3) 0.372914(9) 0.03967(10) Uani 1 1 d .
Cl1B Cl 0.94307(17) 0.79169(17) 0.36377(6) 0.0475(5) Uani 1 1 d .
Cl1A Cl 0.23003(17) 0.27093(15) 0.44443(7) 0.0520(6) Uani 1 1 d .
N4B N 0.7954(5) 0.5311(5) 0.41159(18) 0.0351(17) Uani 1 1 d .
N7A N 0.2259(5) 0.5366(5) 0.37087(18) 0.0368(17) Uani 1 1 d .
O28A O 0.2906(5) 0.3417(5) 0.3311(2) 0.0553(19) Uani 1 1 d .
O15B O 1.0079(4) 0.6069(5) 0.44700(18) 0.0498(18) Uani 1 1 d .
N4A N 0.2920(5) 0.5759(5) 0.41330(16) 0.0310(15) Uani 1 1 d .
O15A O 0.3085(7) 0.4878(6) 0.4978(2) 0.071(3) Uani 1 1 d .
C3B C 0.7934(6) 0.5736(6) 0.3837(2) 0.037(2) Uani 1 1 d .
N7B N 0.7346(5) 0.5369(5) 0.36578(16) 0.0361(17) Uani 1 1 d .
C33A C 0.0675(8) 0.4194(11) 0.3207(3) 0.074(4) Uani 1 1 d .
H33D H 0.0848 0.3662 0.3298 0.111 Uiso 1 1 calc R
H33E H 0.0929 0.4262 0.2997 0.111 Uiso 1 1 calc R
H33F H 0.0070 0.4205 0.3186 0.111 Uiso 1 1 calc R
C3A C 0.2580(6) 0.5101(6) 0.3991(2) 0.0352(18) Uani 1 1 d .
O28B O 0.6631(5) 0.7196(5) 0.3487(2) 0.065(2) Uani 1 1 d .
C5A C 0.2827(6) 0.6444(6) 0.3946(2) 0.0381(19) Uani 1 1 d .
H5A H 0.3013 0.6991 0.3991 0.046 Uiso 1 1 calc R
C9B C 0.9096(6) 0.4984(7) 0.4504(2) 0.039(2) Uani 1 1 d .
C22B C 0.6208(6) 0.5877(6) 0.3321(2) 0.037(2) Uani 1 1 d .
C17A C 0.4392(7) 0.5739(7) 0.4343(2) 0.044(2) Uani 1 1 d .
C5B C 0.7336(6) 0.4705(6) 0.4113(2) 0.039(2) Uani 1 1 d .
H5B H 0.7202 0.4339 0.4282 0.047 Uiso 1 1 calc R
C25B C 0.4559(7) 0.6430(9) 0.3284(3) 0.057(3) Uani 1 1 d .
H25B H 0.4004 0.6622 0.3265 0.069 Uiso 1 1 calc R
C14A C 0.2983(8) 0.5727(8) 0.4990(3) 0.051(3) Uani 1 1 d .
C20B C 0.7273(7) 0.6594(8) 0.4498(3) 0.052(3) Uani 1 1 d .
H20A H 0.7577 0.7025 0.4381 0.079 Uiso 1 1 calc R
H20B H 0.6929 0.6854 0.4662 0.079 Uiso 1 1 calc R
H20C H 0.6917 0.6287 0.4350 0.079 Uiso 1 1 calc R
C30A C 0.0949(7) 0.4888(8) 0.3420(2) 0.047(2) Uani 1 1 d .
C18A C 0.4675(7) 0.6620(9) 0.4263(3) 0.058(3) Uani 1 1 d .
H18D H 0.4389 0.6811 0.4071 0.087 Uiso 1 1 calc R
H18E H 0.5276 0.6622 0.4226 0.087 Uiso 1 1 calc R
H18F H 0.4542 0.6992 0.4439 0.087 Uiso 1 1 calc R
C32A C 0.0521(7) 0.4790(10) 0.3743(3) 0.069(4) Uani 1 1 d .
H32D H -0.0079 0.4868 0.3717 0.104 Uiso 1 1 calc R
H32E H 0.0737 0.5207 0.3891 0.104 Uiso 1 1 calc R
H32F H 0.0630 0.4234 0.3827 0.104 Uiso 1 1 calc R
C8B C 0.8444(6) 0.5616(6) 0.4387(2) 0.035(2) Uani 1 1 d .
H8B H 0.8773 0.6093 0.4302 0.042 Uiso 1 1 calc R
C10B C 0.8913(8) 0.4180(7) 0.4573(2) 0.049(2) Uani 1 1 d .
H10B H 0.8360 0.3988 0.4547 0.058 Uiso 1 1 calc R
C9A C 0.3142(6) 0.6155(6) 0.4706(2) 0.037(2) Uani 1 1 d .
C17B C 0.7890(6) 0.5997(7) 0.4653(2) 0.043(2) Uani 1 1 d .
C8A C 0.3448(5) 0.5662(6) 0.4422(2) 0.0331(19) Uani 1 1 d .
H8A H 0.3374 0.5069 0.4485 0.040 Uiso 1 1 calc R
C22A C 0.2433(6) 0.4783(6) 0.3174(2) 0.037(2) Uani 1 1 d .
C6A C 0.2413(6) 0.6186(6) 0.3682(2) 0.038(2) Uani 1 1 d .
H6A H 0.2257 0.6527 0.3509 0.046 Uiso 1 1 calc R
C30B C 0.7468(8) 0.5011(8) 0.3074(2) 0.052(3) Uani 1 1 d .
C23B C 0.5553(7) 0.5346(7) 0.3234(2) 0.046(2) Uani 1 1 d .
H23B H 0.5667 0.4781 0.3187 0.055 Uiso 1 1 calc R
C29B C 0.6469(11) 0.7899(8) 0.3668(4) 0.078(4) Uani 1 1 d .
H29A H 0.6989 0.8108 0.3758 0.117 Uiso 1 1 calc R
H29B H 0.6085 0.7757 0.3839 0.117 Uiso 1 1 calc R
H29C H 0.6220 0.8327 0.3533 0.117 Uiso 1 1 calc R
C12A C 0.2683(9) 0.7005(10) 0.5260(3) 0.069(4) Uani 1 1 d .
H12A H 0.2543 0.7298 0.5448 0.083 Uiso 1 1 calc R
C26B C 0.5187(8) 0.6967(7) 0.3382(3) 0.056(3) Uani 1 1 d .
H26B H 0.5062 0.7523 0.3438 0.067 Uiso 1 1 calc R
C10A C 0.3039(7) 0.6999(8) 0.4709(3) 0.050(3) Uani 1 1 d .
H10A H 0.3128 0.7304 0.4520 0.060 Uiso 1 1 calc R
C11A C 0.2807(8) 0.7422(8) 0.4986(3) 0.060(3) Uani 1 1 d .
H11A H 0.2736 0.8007 0.4981 0.072 Uiso 1 1 calc R
C13B C 1.0531(7) 0.4715(9) 0.4647(3) 0.056(3) Uani 1 1 d .
H13B H 1.1086 0.4899 0.4677 0.067 Uiso 1 1 calc R
C29A C 0.3652(9) 0.3304(9) 0.3490(3) 0.064(3) Uani 1 1 d .
H29D H 0.4122 0.3236 0.3344 0.096 Uiso 1 1 calc R
H29E H 0.3600 0.2808 0.3623 0.096 Uiso 1 1 calc R
H29F H 0.3747 0.3790 0.3625 0.096 Uiso 1 1 calc R
C19A C 0.4871(6) 0.5455(8) 0.4640(3) 0.050(3) Uani 1 1 d .
H19D H 0.5468 0.5453 0.4594 0.076 Uiso 1 1 calc R
H19E H 0.4694 0.4894 0.4699 0.076 Uiso 1 1 calc R
H19F H 0.4758 0.5836 0.4816 0.076 Uiso 1 1 calc R
C27B C 0.5978(6) 0.6682(7) 0.3394(2) 0.041(2) Uani 1 1 d .
C21B C 0.7116(6) 0.5620(7) 0.3333(2) 0.039(2) Uani 1 1 d .
H21B H 0.7428 0.6148 0.3297 0.047 Uiso 1 1 calc R
C11B C 0.9528(8) 0.3626(9) 0.4680(3) 0.061(3) Uani 1 1 d .
H11B H 0.9390 0.3070 0.4734 0.074 Uiso 1 1 calc R
C19B C 0.8455(8) 0.6526(10) 0.4864(3) 0.069(4) Uani 1 1 d .
H19A H 0.8747 0.6935 0.4733 0.104 Uiso 1 1 calc R
H19B H 0.8861 0.6168 0.4970 0.104 Uiso 1 1 calc R
H19C H 0.8119 0.6814 0.5023 0.104 Uiso 1 1 calc R
C23A C 0.2493(7) 0.5450(7) 0.2957(2) 0.043(2) Uani 1 1 d .
H23A H 0.2192 0.5945 0.2998 0.052 Uiso 1 1 calc R
C12B C 1.0320(7) 0.3902(9) 0.4707(3) 0.062(3) Uani 1 1 d .
H12B H 1.0742 0.3522 0.4768 0.074 Uiso 1 1 calc R
C31B C 0.7227(10) 0.4116(8) 0.3120(3) 0.069(4) Uani 1 1 d .
H31A H 0.7447 0.3916 0.3323 0.103 Uiso 1 1 calc R
H31B H 0.7456 0.3781 0.2947 0.103 Uiso 1 1 calc R
H31C H 0.6620 0.4068 0.3121 0.103 Uiso 1 1 calc R
C24A C 0.2984(7) 0.5399(8) 0.2685(2) 0.052(3) Uani 1 1 d .
H24A H 0.3013 0.5856 0.2544 0.063 Uiso 1 1 calc R
C21A C 0.1906(6) 0.4788(7) 0.3469(2) 0.041(2) Uani 1 1 d .
H21A H 0.1977 0.4223 0.3563 0.049 Uiso 1 1 calc R
C18B C 0.7440(8) 0.5362(8) 0.4857(3) 0.058(3) Uani 1 1 d .
H18A H 0.7146 0.5648 0.5029 0.087 Uiso 1 1 calc R
H18B H 0.7843 0.4973 0.4947 0.087 Uiso 1 1 calc R
H18C H 0.7040 0.5057 0.4726 0.087 Uiso 1 1 calc R
C25A C 0.3414(8) 0.4706(8) 0.2624(3) 0.055(3) Uani 1 1 d .
H25A H 0.3729 0.4667 0.2434 0.066 Uiso 1 1 calc R
C33B C 0.7159(7) 0.5310(7) 0.2745(2) 0.047(2) Uani 1 1 d .
H33A H 0.6553 0.5270 0.2736 0.070 Uiso 1 1 calc R
H33B H 0.7402 0.4962 0.2578 0.070 Uiso 1 1 calc R
H33C H 0.7327 0.5888 0.2712 0.070 Uiso 1 1 calc R
C20A C 0.4602(7) 0.5170(9) 0.4069(3) 0.058(3) Uani 1 1 d .
H20D H 0.4303 0.5351 0.3879 0.088 Uiso 1 1 calc R
H20E H 0.4439 0.4601 0.4123 0.088 Uiso 1 1 calc R
H20F H 0.5201 0.5189 0.4029 0.088 Uiso 1 1 calc R
C16A C 0.2827(15) 0.4387(12) 0.5246(4) 0.108(7) Uani 1 1 d .
H16D H 0.2803 0.3801 0.5185 0.161 Uiso 1 1 calc R
H16E H 0.2277 0.4569 0.5317 0.161 Uiso 1 1 calc R
H16F H 0.3226 0.4456 0.5420 0.161 Uiso 1 1 calc R
C31A C 0.0668(7) 0.5719(9) 0.3282(4) 0.065(3) Uani 1 1 d .
H31D H 0.0862 0.5767 0.3062 0.098 Uiso 1 1 calc R
H31E H 0.0901 0.6173 0.3409 0.098 Uiso 1 1 calc R
H31F H 0.0060 0.5750 0.3287 0.098 Uiso 1 1 calc R
C6B C 0.6963(6) 0.4733(6) 0.3827(2) 0.039(2) Uani 1 1 d .
H6B H 0.6524 0.4387 0.3755 0.047 Uiso 1 1 calc R
C32B C 0.8409(9) 0.5122(12) 0.3084(3) 0.087(6) Uani 1 1 d .
H32A H 0.8543 0.5715 0.3074 0.131 Uiso 1 1 calc R
H32B H 0.8660 0.4835 0.2903 0.131 Uiso 1 1 calc R
H32C H 0.8626 0.4888 0.3282 0.131 Uiso 1 1 calc R
C26A C 0.3404(8) 0.4046(8) 0.2834(3) 0.055(3) Uani 1 1 d .
H26A H 0.3730 0.3567 0.2793 0.066 Uiso 1 1 calc R
C27A C 0.2920(7) 0.4083(7) 0.3107(3) 0.047(2) Uani 1 1 d .
C13A C 0.2762(8) 0.6151(10) 0.5265(3) 0.068(4) Uani 1 1 d .
H13A H 0.2665 0.5854 0.5457 0.081 Uiso 1 1 calc R
C16B C 1.0904(7) 0.6364(10) 0.4511(3) 0.065(3) Uani 1 1 d .
H16A H 1.1285 0.6029 0.4382 0.097 Uiso 1 1 calc R
H16B H 1.1061 0.6322 0.4735 0.097 Uiso 1 1 calc R
H16C H 1.0936 0.6945 0.4443 0.097 Uiso 1 1 calc R
C14B C 0.9927(6) 0.5261(7) 0.45431(19) 0.042(2) Uani 1 1 d .
C24B C 0.4750(7) 0.5632(9) 0.3216(3) 0.053(3) Uani 1 1 d .
H24B H 0.4321 0.5261 0.3156 0.063 Uiso 1 1 calc R

loop_
_atom_site_aniso_label
_atom_site_aniso_U_11
_atom_site_aniso_U_22
_atom_site_aniso_U_33
_atom_site_aniso_U_23
_atom_site_aniso_U_13
_atom_site_aniso_U_12
Au2A 0.0380(2) 0.0422(2) 0.03904(19) -0.00323(16) -0.00353(16) -0.00096(17)
Au2B 0.03469(19) 0.0522(2) 0.03215(17) -0.00148(17) -0.00333(15) 0.00145(17)
Cl1B 0.0500(14) 0.0436(13) 0.0489(13) 0.0040(10) 0.0029(10) -0.0116(10)
Cl1A 0.0538(15) 0.0356(12) 0.0665(16) -0.0004(11) -0.0088(12) -0.0077(10)
N4B 0.031(4) 0.045(4) 0.030(4) 0.001(3) 0.000(3) 0.005(3)
N7A 0.030(4) 0.050(5) 0.031(4) -0.002(3) 0.000(3) 0.002(3)
O28A 0.053(4) 0.047(4) 0.066(5) -0.003(4) 0.008(4) -0.003(3)
O15B 0.034(4) 0.061(5) 0.055(4) 0.007(4) -0.005(3) 0.000(3)
N4A 0.031(4) 0.036(4) 0.026(3) -0.001(3) -0.001(3) -0.001(3)
O15A 0.109(8) 0.057(5) 0.048(4) 0.014(4) 0.026(5) -0.001(5)
C3B 0.029(4) 0.041(5) 0.041(5) -0.008(4) -0.005(4) 0.005(4)
N7B 0.033(4) 0.048(4) 0.027(3) -0.004(3) -0.008(3) 0.011(3)
C33A 0.035(6) 0.107(12) 0.080(9) -0.038(8) -0.004(6) -0.004(6)
C3A 0.035(5) 0.035(5) 0.036(4) 0.008(4) -0.004(4) 0.000(4)
O28B 0.047(5) 0.056(5) 0.093(6) -0.024(5) 0.004(4) -0.009(4)
C5A 0.047(5) 0.039(5) 0.029(4) -0.003(4) -0.004(4) -0.003(4)
C9B 0.036(5) 0.057(6) 0.023(4) 0.001(4) -0.002(3) 0.003(4)
C22B 0.031(5) 0.046(5) 0.035(4) -0.001(4) -0.009(4) -0.003(4)
C17A 0.041(6) 0.057(7) 0.033(5) 0.003(4) -0.001(4) 0.006(5)
C5B 0.038(5) 0.043(5) 0.036(5) 0.002(4) -0.003(4) 0.007(4)
C25B 0.042(6) 0.090(9) 0.040(5) 0.018(6) -0.001(5) 0.011(6)
C14A 0.058(7) 0.059(7) 0.035(5) 0.001(5) 0.008(5) 0.003(5)
C20B 0.050(6) 0.062(7) 0.045(6) -0.015(5) 0.001(5) 0.010(5)
C30A 0.037(5) 0.064(7) 0.041(5) -0.011(5) 0.006(4) -0.012(5)
C18A 0.044(6) 0.081(9) 0.048(6) 0.019(6) -0.009(5) -0.013(6)
C32A 0.038(6) 0.102(11) 0.067(8) -0.003(8) 0.001(6) 0.003(6)
C8B 0.034(5) 0.049(5) 0.023(4) -0.005(4) 0.000(3) 0.005(4)
C10B 0.048(6) 0.055(6) 0.043(5) 0.008(5) -0.004(5) 0.003(5)
C9A 0.038(5) 0.040(5) 0.033(4) -0.003(4) -0.005(4) 0.003(4)
C17B 0.036(5) 0.062(6) 0.031(4) -0.020(4) -0.007(4) -0.002(5)
C8A 0.031(5) 0.040(5) 0.028(4) -0.003(3) -0.001(3) 0.001(4)
C22A 0.030(4) 0.051(5) 0.030(4) -0.015(4) -0.006(4) -0.008(4)
C6A 0.045(5) 0.041(5) 0.029(4) 0.003(4) -0.006(4) 0.007(4)
C30B 0.053(6) 0.075(8) 0.027(4) -0.006(5) 0.000(4) 0.028(6)
C23B 0.047(6) 0.045(6) 0.045(6) -0.002(4) -0.013(5) -0.003(5)
C29B 0.109(13) 0.046(7) 0.079(9) -0.015(6) 0.000(9) -0.010(7)
C12A 0.068(9) 0.098(11) 0.041(6) -0.024(6) 0.001(5) 0.024(8)
C26B 0.058(7) 0.043(6) 0.067(7) 0.005(5) 0.008(6) 0.014(5)
C10A 0.051(6) 0.060(7) 0.039(5) -0.004(5) -0.001(4) 0.002(5)
C11A 0.072(8) 0.049(7) 0.060(7) -0.027(6) -0.021(6) 0.023(6)
C13B 0.035(5) 0.084(9) 0.048(6) 0.006(6) -0.001(5) 0.011(5)
C29A 0.069(8) 0.065(8) 0.058(7) -0.006(6) 0.001(6) 0.011(7)
C19A 0.027(5) 0.073(8) 0.051(6) 0.000(5) -0.007(4) -0.003(5)
C27B 0.027(4) 0.047(5) 0.048(5) 0.009(4) -0.006(4) -0.003(4)
C21B 0.043(5) 0.053(6) 0.021(4) -0.004(4) -0.002(4) 0.008(4)
C11B 0.069(8) 0.065(8) 0.050(6) 0.025(6) -0.003(6) 0.016(6)
C19B 0.053(7) 0.104(11) 0.050(6) -0.042(7) 0.001(5) -0.010(7)
C23A 0.036(5) 0.060(6) 0.033(4) -0.006(4) 0.000(4) -0.004(5)
C12B 0.043(6) 0.076(9) 0.066(7) 0.012(7) -0.002(5) 0.022(6)
C31B 0.107(11) 0.057(8) 0.042(6) -0.011(5) -0.005(6) 0.033(7)
C24A 0.053(6) 0.074(8) 0.030(5) 0.006(5) -0.012(4) -0.021(6)
C21A 0.038(5) 0.044(5) 0.040(5) -0.002(4) -0.005(4) -0.003(4)
C18B 0.052(7) 0.081(9) 0.042(5) -0.007(5) 0.012(5) 0.012(6)
C25A 0.053(7) 0.067(8) 0.046(6) -0.018(5) 0.009(5) -0.007(6)
C33B 0.057(6) 0.060(7) 0.023(4) -0.008(4) -0.010(4) 0.011(5)
C20A 0.036(6) 0.090(10) 0.048(6) -0.010(6) 0.004(5) 0.013(6)
C16A 0.16(2) 0.087(12) 0.075(10) 0.037(9) 0.050(12) 0.003(12)
C31A 0.033(6) 0.079(9) 0.084(9) 0.016(7) -0.016(6) 0.005(5)
C6B 0.039(5) 0.041(5) 0.037(5) -0.006(4) -0.005(4) -0.001(4)
C32B 0.064(9) 0.144(16) 0.054(7) -0.050(9) -0.012(6) 0.038(9)
C26A 0.063(7) 0.052(6) 0.050(6) -0.019(5) 0.009(5) 0.004(6)
C27A 0.043(5) 0.049(6) 0.048(6) -0.011(5) 0.001(4) -0.005(5)
C13A 0.059(8) 0.097(11) 0.047(6) -0.003(7) 0.009(5) 0.008(7)
C16B 0.030(5) 0.079(9) 0.085(9) 0.000(7) -0.001(5) -0.001(6)
C14B 0.036(5) 0.071(7) 0.019(4) 0.008(4) -0.005(3) 0.013(5)
C24B 0.038(6) 0.077(8) 0.044(6) 0.008(5) -0.012(4) -0.014(5)

loop_
_atom_type_symbol
_atom_type_description
_atom_type_scat_dispersion_real
_atom_type_scat_dispersion_imag
_atom_type_scat_source
C C 0.0181 0.0091 'International Tables Vol C Tables 4.2.6.8 and 6.1.1.4'
H H 0.0000 0.0000 'International Tables Vol C Tables 4.2.6.8 and 6.1.1.4'
Au Au -4.4197 7.2980 'International Tables Vol C Tables 4.2.6.8 and 6.1.1.4'
Cl Cl 0.3639 0.7018 'International Tables Vol C Tables 4.2.6.8 and 6.1.1.4'
N N 0.0311 0.0180 'International Tables Vol C Tables 4.2.6.8 and 6.1.1.4'
O O 0.0492 0.0322 'International Tables Vol C Tables 4.2.6.8 and 6.1.1.4'

loop_
_exptl_crystal_face_index_h
_exptl_crystal_face_index_k
_exptl_crystal_face_index_l
_exptl_crystal_face_perp_dist
_exptl_oxdiff_crystal_face_indexfrac_h
_exptl_oxdiff_crystal_face_indexfrac_k
_exptl_oxdiff_crystal_face_indexfrac_l
_exptl_oxdiff_crystal_face_x
_exptl_oxdiff_crystal_face_y
_exptl_oxdiff_crystal_face_z
-8 6 5 0.0200 -8.0028 6.0005 4.9997 0.0821 0.5590 0.7940
8 -6 -5 0.0200 8.0028 -6.0005 -4.9997 -0.0821 -0.5590 -0.7940
-3 -9 13 0.0411 -2.9960 -9.0038 12.9884 -0.1204 -0.9235 0.4260
3 9 -13 0.0411 2.9960 9.0038 -12.9884 0.1204 0.9235 -0.4260
-9 -1 -12 0.0187 -9.0015 -1.0009 -11.9998 -0.7466 0.2345 0.5703
9 1 12 0.0187 9.0015 1.0009 11.9998 0.7466 -0.2345 -0.5703
-8 -4 13 0.0293 -7.9984 -4.0029 12.9901 -0.1072 -0.4194 0.8773

loop_
_geom_angle_atom_site_label_1
_geom_angle_atom_site_label_2
_geom_angle_atom_site_label_3
_geom_angle
C3A Au2A Cl1A 176.6(3)
C3B Au2B Cl1B 176.3(3)
C3B N4B C5B 109.1(8)
C3B N4B C8B 120.9(8)
C5B N4B C8B 128.6(8)
C3A N7A C21A 122.8(8)
C6A N7A C3A 108.0(8)
C6A N7A C21A 128.9(8)
C27A O28A C29A 114.5(10)
C14B O15B C16B 117.5(9)
C3A N4A C5A 109.9(7)
C3A N4A C8A 121.0(7)
C5A N4A C8A 128.1(8)
C14A O15A C16A 118.8(11)
N4B C3B Au2B 125.7(7)
N7B C3B Au2B 128.1(7)
N7B C3B N4B 106.2(9)
C3B N7B C21B 125.2(9)
C3B N7B C6B 110.3(7)
C6B N7B C21B 124.5(8)
N7A C3A Au2A 127.3(7)
N4A C3A Au2A 125.1(6)
N4A C3A N7A 107.2(8)
C29B O28B C27B 119.7(11)
C6A C5A N4A 106.1(8)
C10B C9B C8B 123.3(10)
C10B C9B C14B 118.6(10)
C14B C9B C8B 118.1(9)
C23B C22B C21B 124.4(9)
C27B C22B C23B 115.3(9)
C27B C22B C21B 120.3(8)
C18A C17A C8A 114.3(9)
C18A C17A C19A 107.9(9)
C19A C17A C8A 107.0(8)
C20A C17A C18A 109.1(10)
C20A C17A C8A 109.4(9)
C20A C17A C19A 109.0(9)
C6B C5B N4B 107.7(9)
C24B C25B C26B 119.2(11)
O15A C14A C9A 115.7(9)
O15A C14A C13A 123.2(11)
C13A C14A C9A 121.0(12)
C33A C30A C32A 108.8(11)
C33A C30A C21A 107.0(10)
C33A C30A C31A 109.8(11)
C32A C30A C21A 108.5(9)
C31A C30A C32A 107.0(11)
C31A C30A C21A 115.6(9)
N4B C8B C9B 113.0(8)
N4B C8B C17B 112.5(7)
C9B C8B C17B 114.9(8)
C9B C10B C11B 121.3(12)
C14A C9A C8A 118.3(9)
C10A C9A C14A 117.1(10)
C10A C9A C8A 124.6(9)
C20B C17B C8B 108.2(8)
C19B C17B C20B 106.5(10)
C19B C17B C8B 107.2(8)
C18B C17B C20B 110.8(9)
C18B C17B C8B 114.5(9)
C18B C17B C19B 109.3(9)
N4A C8A C17A 112.0(7)
N4A C8A C9A 113.7(7)
C9A C8A C17A 116.2(8)
C23A C22A C21A 124.6(9)
C27A C22A C23A 116.3(9)
C27A C22A C21A 119.0(10)
N7A C6A C5A 108.8(8)
C31B C30B C21B 114.5(10)
C31B C30B C33B 109.3(10)
C31B C30B C32B 111.5(12)
C33B C30B C21B 108.0(8)
C32B C30B C21B 105.4(10)
C32B C30B C33B 107.9(11)
C24B C23B C22B 121.1(11)
C11A C12A C13A 119.9(11)
C27B C26B C25B 119.0(11)
C9A C10A C11A 121.7(11)
C12A C11A C10A 120.5(12)
C12B C13B C14B 119.3(11)
C22B C27B O28B 114.7(9)
C26B C27B O28B 121.3(11)
C26B C27B C22B 124.0(10)
N7B C21B C22B 110.3(8)
N7B C21B C30B 112.4(8)
C22B C21B C30B 119.6(8)
C12B C11B C10B 118.7(13)
C24A C23A C22A 121.6(11)
C11B C12B C13B 121.9(11)
C25A C24A C23A 120.2(11)
N7A C21A C30A 113.7(8)
N7A C21A C22A 110.5(8)
C22A C21A C30A 116.6(8)
C24A C25A C26A 120.6(11)
C5B C6B N7B 106.6(9)
C25A C26A C27A 120.2(11)
O28A C27A C22A 119.5(9)
O28A C27A C26A 119.5(11)
C26A C27A C22A 120.9(11)
C12A C13A C14A 119.8(13)
O15B C14B C9B 116.3(8)
O15B C14B C13B 123.6(11)
C13B C14B C9B 120.1(11)
C25B C24B C23B 121.4(11)

loop_
_geom_bond_atom_site_label_1
_geom_bond_atom_site_label_2
_geom_bond_distance
Au2A Cl1A 2.301(3)
Au2A C3A 2.024(9)
Au2B Cl1B 2.333(2)
Au2B C3B 2.013(10)
N4B C3B 1.360(13)
N4B C5B 1.395(13)
N4B C8B 1.474(11)
N7A C3A 1.367(12)
N7A C6A 1.349(13)
N7A C21A 1.487(12)
O28A C29A 1.430(16)
O28A C27A 1.375(14)
O15B C16B 1.423(14)
O15B C14B 1.360(14)
N4A C3A 1.335(12)
N4A C5A 1.363(12)
N4A C8A 1.492(11)
O15A C14A 1.378(15)
O15A C16A 1.441(15)
C3B N7B 1.349(12)
N7B C21B 1.476(11)
N7B C6B 1.393(13)
C33A C30A 1.500(16)
O28B C29B 1.390(15)
O28B C27B 1.395(13)
C5A C6A 1.361(13)
C9B C8B 1.543(13)
C9B C10B 1.360(16)
C9B C14B 1.420(14)
C22B C23B 1.406(14)
C22B C27B 1.385(15)
C22B C21B 1.522(13)
C17A C18A 1.529(17)
C17A C8A 1.561(14)
C17A C19A 1.540(14)
C17A C20A 1.512(16)
C5B C6B 1.345(13)
C25B C26B 1.392(18)
C25B C24B 1.352(19)
C14A C9A 1.406(15)
C14A C13A 1.394(17)
C20B C17B 1.531(16)
C30A C32A 1.534(16)
C30A C21A 1.564(14)
C30A C31A 1.528(17)
C8B C17B 1.558(12)
C10B C11B 1.409(16)
C9A C8A 1.519(12)
C9A C10A 1.369(16)
C17B C19B 1.531(13)
C17B C18B 1.520(17)
C22A C23A 1.413(15)
C22A C21A 1.505(13)
C22A C27A 1.403(15)
C30B C21B 1.572(13)
C30B C31B 1.506(19)
C30B C33B 1.551(13)
C30B C32B 1.526(19)
C23B C24B 1.375(17)
C12A C11A 1.35(2)
C12A C13A 1.38(2)
C26B C27B 1.356(15)
C10A C11A 1.401(16)
C13B C12B 1.38(2)
C13B C14B 1.384(15)
C11B C12B 1.356(19)
C23A C24A 1.393(15)
C24A C25A 1.339(18)
C25A C26A 1.385(18)
C26A C27A 1.389(16)
